data_4113617
loop_
_publ_author_name
'Joshua S. Figueroa'
'Christopher C. Cummins'

_publ_section_title
;
 The Niobaziridine-Hydride Functional Group: Synthesis and Divergent
 Reactivity
;
_journal_name_full 'Journal of the American Chemical Society'
_journal_page_first 4020
_journal_page_last 4021
_journal_paper_doi 10.1021/ja028446y
_journal_volume 125
_journal_year 2003
_chemical_formula_sum 'C39 H60 N3 Nb S'
_chemical_formula_weight 695.87
_chemical_name_common Nb(S)(N[Np]Ar)3
_chemical_name_systematic
; 
 ? 
;
_space_group_IT_number 14
_symmetry_cell_setting monoclinic
_symmetry_space_group_name_Hall '-P 2ybc'
_symmetry_space_group_name_H-M 'P 1 21/c 1'
_atom_sites_solution_hydrogens geom
_atom_sites_solution_primary direct
_atom_sites_solution_secondary difmap
_audit_creation_method SHELXL-97
_cell_angle_alpha 90.00
_cell_angle_beta 90.000(2)
_cell_angle_gamma 90.00
_cell_formula_units_Z 4
_cell_length_a 11.0383(9)
_cell_length_b 10.6757(9)
_cell_length_c 33.434(3)
_cell_measurement_reflns_used 115
_cell_measurement_temperature 183(2)
_cell_measurement_theta_max 23.26
_cell_measurement_theta_min 2.26
_cell_volume 3939.9(6)
_computing_cell_refinement 'Bruker SMART'
_computing_data_collection 'Bruker SMART'
_computing_data_reduction 'Bruker SHELXTL'
_computing_molecular_graphics 'Bruker SHELXTL'
_computing_publication_material 'Bruker SHELXTL'
_computing_structure_refinement 'SHELXL-97 (Sheldrick, 1997)'
_computing_structure_solution 'SHELXS-97 (Sheldrick, 1990)'
_diffrn_ambient_temperature 183(2)
_diffrn_measured_fraction_theta_full 0.995
_diffrn_measured_fraction_theta_max 0.995
_diffrn_measurement_device_type 'CCD area detector'
_diffrn_measurement_method 'phi and omega scans'
_diffrn_radiation_monochromator graphite
_diffrn_radiation_source 'fine-focus sealed tube'
_diffrn_radiation_type MoK\a
_diffrn_radiation_wavelength 0.71073
_diffrn_reflns_av_R_equivalents 0.0582
_diffrn_reflns_av_sigmaI/netI 0.0390
_diffrn_reflns_limit_h_max 12
_diffrn_reflns_limit_h_min -10
_diffrn_reflns_limit_k_max 11
_diffrn_reflns_limit_k_min -9
_diffrn_reflns_limit_l_max 37
_diffrn_reflns_limit_l_min -35
_diffrn_reflns_number 15225
_diffrn_reflns_theta_full 23.26
_diffrn_reflns_theta_max 23.26
_diffrn_reflns_theta_min 2.26
_exptl_absorpt_coefficient_mu 0.386
_exptl_absorpt_correction_T_max 0.3144
_exptl_absorpt_correction_T_min 0.1936
_exptl_absorpt_correction_type empirical
_exptl_crystal_colour orange
_exptl_crystal_density_diffrn 1.173
_exptl_crystal_description block
_exptl_crystal_F_000 1488
_exptl_crystal_size_max 0.70
_exptl_crystal_size_mid 0.30
_exptl_crystal_size_min 0.10
_refine_diff_density_max 0.630
_refine_diff_density_min -1.879
_refine_diff_density_rms 0.088
_refine_ls_extinction_method none
_refine_ls_goodness_of_fit_ref 1.990
_refine_ls_hydrogen_treatment mixed
_refine_ls_matrix_type full
_refine_ls_number_parameters 445
_refine_ls_number_reflns 5617
_refine_ls_number_restraints 0
_refine_ls_restrained_S_all 1.990
_refine_ls_R_factor_all 0.0641
_refine_ls_R_factor_gt 0.0624
_refine_ls_shift/su_max 1.169
_refine_ls_shift/su_mean 0.038
_refine_ls_structure_factor_coef Fsqd
_refine_ls_weighting_details 'calc w=1/[\s^2^(Fo^2^)+(0.1000P)^2^+0.0000P] where P=(Fo^2^+2Fc^2^)/3'
_refine_ls_weighting_scheme calc
_refine_ls_wR_factor_gt 0.2329
_refine_ls_wR_factor_ref 0.2339
_reflns_number_gt 5396
_reflns_number_total 5617
_reflns_threshold_expression >2sigma(I)
_cod_data_source_file ja028446ysi20030122_052029_3.cif
_cod_data_source_block 002010m
_cod_database_code 4113617

loop_
_symmetry_equiv_pos_as_xyz
'x, y, z'
'-x, y+1/2, -z+1/2'
'-x, -y, -z'
'x, -y-1/2, z-1/2'

loop_
_atom_site_label
_atom_site_type_symbol
_atom_site_fract_x
_atom_site_fract_y
_atom_site_fract_z
_atom_site_U_iso_or_equiv
_atom_site_adp_type
_atom_site_occupancy
_atom_site_symmetry_multiplicity
_atom_site_calc_flag
_atom_site_refinement_flags
Nb Nb 0.14885(4) 0.30717(4) 0.119573(12) 0.0287(3) Uani 1 1 d .
S S -0.03521(12) 0.23394(15) 0.11650(4) 0.0460(4) Uani 1 1 d .
N2 N 0.2354(4) 0.1871(3) 0.15523(13) 0.0329(10) Uani 1 1 d .
C21 C 0.3640(5) 0.1955(4) 0.15158(16) 0.0330(12) Uani 1 1 d .
N3 N 0.2080(5) 0.2964(4) 0.06306(13) 0.0381(11) Uani 1 1 d .
C22 C 0.4247(5) 0.2981(5) 0.16776(18) 0.0373(13) Uani 1 1 d .
N1 N 0.1503(4) 0.4850(4) 0.13831(12) 0.0350(9) Uani 1 1 d .
C27 C 0.1906(5) 0.0714(5) 0.17408(15) 0.0332(11) Uani 1 1 d .
C11 C 0.2188(5) 0.5419(5) 0.16853(17) 0.0390(12) Uani 1 1 d .
C37 C 0.1598(6) 0.2146(6) 0.03048(18) 0.0466(14) Uani 1 1 d .
C28 C 0.1613(5) 0.0832(5) 0.21959(15) 0.0397(12) Uani 1 1 d .
C26 C 0.4314(5) 0.1040(6) 0.13229(15) 0.0416(12) Uani 1 1 d .
C38 C 0.2248(6) 0.0883(5) 0.02539(16) 0.0461(14) Uani 1 1 d .
C16 C 0.2015(5) 0.5024(5) 0.20805(15) 0.0382(12) Uani 1 1 d .
C13 C 0.3769(6) 0.6804(6) 0.1923(3) 0.066(2) Uani 1 1 d .
C18 C -0.0147(5) 0.6487(5) 0.11988(16) 0.0410(12) Uani 1 1 d .
C12 C 0.3079(5) 0.6322(5) 0.1610(2) 0.0505(14) Uani 1 1 d .
C17 C 0.0934(5) 0.5668(5) 0.10724(16) 0.0407(12) Uani 1 1 d .
C211 C 0.0552(7) 0.1672(6) 0.2275(2) 0.0588(18) Uani 1 1 d .
H21A H 0.0405 0.1713 0.2558 0.088 Uiso 1 1 calc R
H21B H -0.0152 0.1346 0.2143 0.088 Uiso 1 1 calc R
H21C H 0.0724 0.2497 0.2176 0.088 Uiso 1 1 calc R
C111 C -0.1078(6) 0.5717(7) 0.1429(2) 0.0586(16) Uani 1 1 d .
H11A H -0.1748 0.6242 0.1502 0.088 Uiso 1 1 calc R
H11B H -0.0710 0.5380 0.1666 0.088 Uiso 1 1 calc R
H11C H -0.1362 0.5043 0.1263 0.088 Uiso 1 1 calc R
C311 C 0.1929(6) 0.0005(6) 0.06003(17) 0.0561(16) Uani 1 1 d .
H31A H 0.2226 0.0352 0.0846 0.084 Uiso 1 1 calc R
H31B H 0.2296 -0.0799 0.0556 0.084 Uiso 1 1 calc R
H31C H 0.1066 -0.0090 0.0616 0.084 Uiso 1 1 calc R
C15 C 0.2727(6) 0.5493(6) 0.23920(18) 0.0532(16) Uani 1 1 d .
C210 C 0.1316(6) -0.0498(5) 0.23398(17) 0.0470(14) Uani 1 1 d .
H21D H 0.1132 -0.0480 0.2620 0.071 Uiso 1 1 calc R
H21E H 0.2001 -0.1034 0.2294 0.071 Uiso 1 1 calc R
H21F H 0.0630 -0.0812 0.2195 0.071 Uiso 1 1 calc R
C110 C -0.0714(8) 0.7003(6) 0.0816(2) 0.065(2) Uani 1 1 d .
H11D H -0.1399 0.7516 0.0883 0.098 Uiso 1 1 calc R
H11E H -0.0972 0.6321 0.0650 0.098 Uiso 1 1 calc R
H11F H -0.0126 0.7497 0.0675 0.098 Uiso 1 1 calc R
C29 C 0.2729(6) 0.1324(7) 0.24122(16) 0.0574(17) Uani 1 1 d .
H29A H 0.2560 0.1392 0.2693 0.086 Uiso 1 1 calc R
H29B H 0.2938 0.2134 0.2308 0.086 Uiso 1 1 calc R
H29C H 0.3393 0.0758 0.2372 0.086 Uiso 1 1 calc R
C14 C 0.3588(6) 0.6359(6) 0.2311(2) 0.0606(18) Uani 1 1 d .
C151 C 0.2545(7) 0.4988(8) 0.28178(19) 0.074(2) Uani 1 1 d .
H15A H 0.3098 0.5400 0.2996 0.111 Uiso 1 1 calc R
H15B H 0.2696 0.4103 0.2821 0.111 Uiso 1 1 calc R
H15C H 0.1729 0.5147 0.2902 0.111 Uiso 1 1 calc R
C131 C 0.4727(8) 0.7778(8) 0.1848(3) 0.086(3) Uani 1 1 d .
H13A H 0.5106 0.8002 0.2096 0.129 Uiso 1 1 calc R
H13B H 0.4362 0.8508 0.1731 0.129 Uiso 1 1 calc R
H13C H 0.5325 0.7447 0.1668 0.129 Uiso 1 1 calc R
C310 C 0.1784(8) 0.0330(6) -0.01378(19) 0.0677(19) Uani 1 1 d .
H31D H 0.1984 0.0882 -0.0355 0.101 Uiso 1 1 calc R
H31E H 0.0920 0.0232 -0.0124 0.101 Uiso 1 1 calc R
H31F H 0.2154 -0.0471 -0.0182 0.101 Uiso 1 1 calc R
C19 C 0.0275(6) 0.7606(6) 0.1455(2) 0.0601(16) Uani 1 1 d .
H19A H -0.0414 0.8103 0.1530 0.090 Uiso 1 1 calc R
H19B H 0.0830 0.8110 0.1304 0.090 Uiso 1 1 calc R
H19C H 0.0670 0.7303 0.1692 0.090 Uiso 1 1 calc R
C39 C 0.3611(6) 0.1078(7) 0.0231(2) 0.0651(18) Uani 1 1 d .
H39A H 0.3894 0.1434 0.0478 0.098 Uiso 1 1 calc R
H39B H 0.3796 0.1636 0.0015 0.098 Uiso 1 1 calc R
H39C H 0.4003 0.0288 0.0187 0.098 Uiso 1 1 calc R
C31 C 0.2764(5) 0.4025(5) 0.04937(14) 0.0403(12) Uani 1 1 d .
C25 C 0.5518(5) 0.3110(5) 0.16443(17) 0.0399(14) Uani 1 1 d .
C32 C 0.2318(7) 0.4804(6) 0.01909(17) 0.0565(16) Uani 1 1 d .
H32A H 0.1593 0.4603 0.0065 0.068 Uiso 1 1 calc R
C24 C 0.6135(6) 0.2211(7) 0.1433(2) 0.0475(16) Uani 1 1 d .
C36 C 0.3863(6) 0.4337(6) 0.06805(16) 0.0507(15) Uani 1 1 d .
H36A H 0.4196 0.3811 0.0873 0.061 Uiso 1 1 calc R
C23 C 0.5582(5) 0.1163(6) 0.12786(16) 0.0454(14) Uani 1 1 d .
C33 C 0.2942(10) 0.5868(7) 0.0078(2) 0.080(3) Uani 1 1 d .
C251 C 0.6143(6) 0.4186(7) 0.1843(2) 0.0662(18) Uani 1 1 d .
H25A H 0.6997 0.4141 0.1790 0.099 Uiso 1 1 calc R
H25B H 0.6007 0.4148 0.2126 0.099 Uiso 1 1 calc R
H25C H 0.5828 0.4959 0.1740 0.099 Uiso 1 1 calc R
C35 C 0.4443(7) 0.5436(7) 0.0574(2) 0.0669(19) Uani 1 1 d .
C231 C 0.6290(6) 0.0171(8) 0.1059(2) 0.072(2) Uani 1 1 d .
H23A H 0.7132 0.0397 0.1054 0.108 Uiso 1 1 calc R
H23B H 0.5994 0.0103 0.0790 0.108 Uiso 1 1 calc R
H23C H 0.6196 -0.0619 0.1193 0.108 Uiso 1 1 calc R
C34 C 0.3990(9) 0.6163(7) 0.0268(2) 0.078(2) Uani 1 1 d .
H34A H 0.4413 0.6875 0.0190 0.094 Uiso 1 1 calc R
C331 C 0.2440(16) 0.6689(8) -0.0257(3) 0.139(6) Uani 1 1 d .
H33A H 0.2965 0.7395 -0.0296 0.209 Uiso 1 1 calc R
H33B H 0.1646 0.6979 -0.0185 0.209 Uiso 1 1 calc R
H33C H 0.2393 0.6211 -0.0499 0.209 Uiso 1 1 calc R
C351 C 0.5642(8) 0.5764(10) 0.0784(3) 0.100(3) Uani 1 1 d .
H35A H 0.5942 0.6546 0.0683 0.150 Uiso 1 1 calc R
H35B H 0.6226 0.5116 0.0734 0.150 Uiso 1 1 calc R
H35C H 0.5506 0.5834 0.1067 0.150 Uiso 1 1 calc R
H22 H 0.388(5) 0.351(5) 0.1860(17) 0.033(13) Uiso 1 1 d .
H26 H 0.391(5) 0.030(5) 0.1193(16) 0.039(14) Uiso 1 1 d .
H27A H 0.247(5) -0.004(5) 0.1704(14) 0.028(12) Uiso 1 1 d .
H24 H 0.670(4) 0.237(4) 0.1386(11) 0.000(11) Uiso 1 1 d .
H27B H 0.126(6) 0.054(5) 0.1645(17) 0.041(17) Uiso 1 1 d .
H17A H 0.058(4) 0.510(5) 0.0860(16) 0.032(13) Uiso 1 1 d .
H17B H 0.157(5) 0.624(5) 0.0923(17) 0.042(15) Uiso 1 1 d .
H16 H 0.148(4) 0.442(4) 0.2127(11) 0.006(10) Uiso 1 1 d .
H12 H 0.318(5) 0.670(5) 0.1310(18) 0.036(14) Uiso 1 1 d .
H14 H 0.419(7) 0.670(6) 0.246(2) 0.049(17) Uiso 1 1 d .
H37A H 0.068(7) 0.197(5) 0.037(2) 0.06(2) Uiso 1 1 d .
H37B H 0.197(6) 0.265(8) 0.005(2) 0.07(2) Uiso 1 1 d .

loop_
_atom_site_aniso_label
_atom_site_aniso_U_11
_atom_site_aniso_U_22
_atom_site_aniso_U_33
_atom_site_aniso_U_23
_atom_site_aniso_U_13
_atom_site_aniso_U_12
Nb 0.0279(4) 0.0311(4) 0.0271(4) 0.00081(14) 0.0003(2) -0.00183(15)
S 0.0318(7) 0.0515(9) 0.0547(9) 0.0007(7) -0.0039(6) -0.0044(7)
N2 0.030(2) 0.037(3) 0.031(2) 0.0033(16) 0.0017(18) -0.0024(17)
C21 0.028(3) 0.039(3) 0.032(3) 0.0070(19) 0.006(2) 0.001(2)
N3 0.050(3) 0.035(3) 0.029(2) -0.0010(16) 0.000(2) 0.0014(19)
C22 0.033(3) 0.038(3) 0.041(3) 0.006(2) -0.003(2) -0.007(2)
N1 0.039(2) 0.029(2) 0.037(2) -0.0008(17) 0.0006(17) -0.0010(19)
C27 0.033(3) 0.031(3) 0.036(3) 0.000(2) 0.002(2) -0.005(2)
C11 0.034(3) 0.028(3) 0.056(3) -0.003(2) 0.001(2) 0.005(2)
C37 0.059(4) 0.045(3) 0.036(3) -0.008(2) -0.005(3) 0.002(3)
C28 0.048(3) 0.040(3) 0.031(3) 0.004(2) 0.005(2) -0.007(3)
C26 0.040(3) 0.047(3) 0.038(3) 0.003(2) 0.001(2) 0.006(3)
C38 0.067(4) 0.038(3) 0.033(3) -0.001(2) 0.010(2) -0.001(3)
C16 0.037(3) 0.042(3) 0.035(3) -0.004(2) 0.000(2) 0.004(3)
C13 0.038(4) 0.040(4) 0.121(7) -0.011(3) -0.019(4) -0.001(3)
C18 0.042(3) 0.039(3) 0.043(3) 0.002(2) -0.003(2) 0.009(3)
C12 0.039(3) 0.040(3) 0.073(4) 0.004(3) 0.001(3) 0.001(3)
C17 0.047(3) 0.039(3) 0.036(3) -0.002(2) 0.006(2) 0.002(3)
C211 0.076(5) 0.048(3) 0.053(4) 0.001(3) 0.032(3) 0.001(3)
C111 0.042(3) 0.071(4) 0.063(4) 0.010(3) 0.015(3) 0.006(3)
C311 0.076(4) 0.049(4) 0.043(3) -0.001(3) 0.003(3) -0.009(3)
C15 0.048(3) 0.055(4) 0.057(4) -0.020(3) -0.018(3) 0.010(3)
C210 0.055(3) 0.046(3) 0.040(3) 0.006(2) 0.011(2) -0.009(3)
C110 0.078(5) 0.066(5) 0.052(4) 0.001(3) -0.014(4) 0.021(3)
C29 0.068(4) 0.073(4) 0.032(3) 0.011(3) -0.002(3) -0.029(4)
C14 0.055(4) 0.047(4) 0.080(5) -0.015(3) -0.028(4) 0.012(3)
C151 0.088(5) 0.092(5) 0.043(3) -0.013(3) -0.018(3) 0.030(4)
C131 0.064(5) 0.058(4) 0.136(8) 0.000(5) -0.018(5) -0.014(4)
C310 0.109(6) 0.050(4) 0.044(3) -0.008(3) -0.002(3) 0.005(4)
C19 0.068(4) 0.049(4) 0.063(4) -0.016(3) -0.006(3) 0.012(3)
C39 0.065(4) 0.069(5) 0.061(4) -0.001(3) 0.016(3) 0.012(4)
C31 0.050(3) 0.043(3) 0.028(2) 0.001(2) 0.010(2) -0.004(3)
C25 0.027(3) 0.050(4) 0.043(3) 0.008(2) 0.007(2) -0.002(2)
C32 0.086(5) 0.046(3) 0.038(3) 0.005(3) 0.002(3) 0.004(3)
C24 0.014(3) 0.071(4) 0.057(4) 0.010(3) 0.005(3) -0.009(3)
C36 0.056(4) 0.064(4) 0.032(3) 0.002(3) 0.009(2) -0.010(3)
C23 0.040(3) 0.059(4) 0.037(3) 0.005(3) 0.010(2) 0.015(3)
C33 0.148(8) 0.048(4) 0.044(4) 0.006(3) 0.029(5) 0.005(5)
C251 0.040(3) 0.071(4) 0.088(5) 0.001(4) -0.008(3) -0.027(3)
C35 0.071(4) 0.071(5) 0.058(4) -0.017(4) 0.022(3) -0.024(4)
C231 0.053(4) 0.093(6) 0.071(4) -0.012(4) 0.016(3) 0.016(4)
C34 0.120(7) 0.046(4) 0.068(5) -0.002(3) 0.040(5) -0.022(4)
C331 0.263(18) 0.056(5) 0.098(8) 0.042(5) 0.038(9) 0.044(8)
C351 0.079(6) 0.122(8) 0.099(6) -0.031(6) 0.023(5) -0.051(6)

loop_
_atom_type_symbol
_atom_type_description
_atom_type_scat_dispersion_real
_atom_type_scat_dispersion_imag
_atom_type_scat_source
C C 0.0033 0.0016 'International Tables Vol C Tables 4.2.6.8 and 6.1.1.4'
H H 0.0000 0.0000 'International Tables Vol C Tables 4.2.6.8 and 6.1.1.4'
N N 0.0061 0.0033 'International Tables Vol C Tables 4.2.6.8 and 6.1.1.4'
S S 0.1246 0.1234 'International Tables Vol C Tables 4.2.6.8 and 6.1.1.4'
Nb Nb -2.0727 0.6215 'International Tables Vol C Tables 4.2.6.8 and 6.1.1.4'

loop_
_geom_angle_atom_site_label_1
_geom_angle_atom_site_label_2
_geom_angle_atom_site_label_3
_geom_angle
N2 Nb N1 114.78(17)
N2 Nb N3 111.77(18)
N1 Nb N3 110.35(17)
N2 Nb S 104.13(13)
N1 Nb S 111.29(13)
N3 Nb S 103.81(15)
C21 N2 C27 115.1(4)
C21 N2 Nb 112.6(3)
C27 N2 Nb 129.4(4)
C26 C21 C22 118.4(5)
C26 C21 N2 121.9(5)
C22 C21 N2 119.6(5)
C31 N3 C37 114.6(4)
C31 N3 Nb 115.3(3)
C37 N3 Nb 127.3(4)
C21 C22 C25 121.6(5)
C11 N1 C17 118.3(4)
C11 N1 Nb 130.0(3)
C17 N1 Nb 109.5(3)
N2 C27 C28 114.8(4)
C12 C11 C16 118.2(5)
C12 C11 N1 123.3(5)
C16 C11 N1 118.4(5)
N3 C37 C38 115.3(5)
C211 C28 C29 110.0(5)
C211 C28 C210 109.3(5)
C29 C28 C210 110.1(5)
C211 C28 C27 112.5(5)
C29 C28 C27 108.9(4)
C210 C28 C27 106.0(4)
C21 C26 C23 121.0(6)
C39 C38 C310 110.1(5)
C39 C38 C311 110.4(6)
C310 C38 C311 109.6(5)
C39 C38 C37 110.3(6)
C310 C38 C37 106.1(5)
C311 C38 C37 110.3(5)
C15 C16 C11 121.2(6)
C12 C13 C14 119.6(6)
C12 C13 C131 120.9(8)
C14 C13 C131 119.5(7)
C111 C18 C110 110.0(5)
C111 C18 C17 110.8(5)
C110 C18 C17 107.0(5)
C111 C18 C19 109.9(5)
C110 C18 C19 108.0(5)
C17 C18 C19 111.1(5)
C13 C12 C11 120.2(6)
N1 C17 C18 117.9(4)
C14 C15 C16 119.4(6)
C14 C15 C151 121.1(6)
C16 C15 C151 119.5(6)
C15 C14 C13 121.3(6)
C32 C31 C36 119.0(5)
C32 C31 N3 121.0(5)
C36 C31 N3 120.0(5)
C24 C25 C22 117.7(6)
C24 C25 C251 122.4(5)
C22 C25 C251 119.9(5)
C33 C32 C31 120.8(7)
C25 C24 C23 122.8(6)
C35 C36 C31 119.1(6)
C24 C23 C26 118.4(5)
C24 C23 C231 121.6(6)
C26 C23 C231 120.0(6)
C34 C33 C32 119.1(7)
C34 C33 C331 121.3(9)
C32 C33 C331 119.5(10)
C34 C35 C36 120.0(7)
C34 C35 C351 121.5(7)
C36 C35 C351 118.3(8)
C33 C34 C35 121.8(7)

loop_
_geom_bond_atom_site_label_1
_geom_bond_atom_site_label_2
_geom_bond_distance
Nb N2 1.994(4)
Nb N1 1.999(4)
Nb N3 2.002(5)
Nb S 2.1793(14)
N2 C21 1.427(7)
N2 C27 1.472(7)
C21 C26 1.387(7)
C21 C22 1.393(7)
N3 C31 1.436(7)
N3 C37 1.494(7)
C22 C25 1.414(8)
N1 C11 1.401(7)
N1 C17 1.495(7)
C27 C28 1.560(7)
C11 C12 1.399(8)
C11 C16 1.400(8)
C37 C38 1.538(8)
C28 C211 1.499(9)
C28 C29 1.522(8)
C28 C210 1.535(8)
C26 C23 1.414(8)
C38 C39 1.521(9)
C38 C310 1.525(8)
C38 C311 1.531(8)
C16 C15 1.397(8)
C13 C12 1.394(10)
C13 C14 1.394(12)
C13 C131 1.505(10)
C18 C111 1.525(8)
C18 C110 1.527(8)
C18 C17 1.538(7)
C18 C19 1.543(9)
C15 C14 1.353(10)
C15 C151 1.535(10)
C31 C32 1.400(8)
C31 C36 1.405(8)
C25 C24 1.374(9)
C25 C251 1.496(8)
C32 C33 1.380(10)
C24 C23 1.375(10)
C36 C35 1.384(9)
C23 C231 1.507(9)
C33 C34 1.358(13)
C33 C331 1.525(13)
C35 C34 1.378(12)
C35 C351 1.538(11)

loop_
_cod_related_entry_id
_cod_related_entry_database
_cod_related_entry_code
1 ChemSpider 30660495
